data_4329820
loop_
_publ_author_name
'Juan Manuel Garc\'ia'
'Edgar Ocando Mav\'arez'
'Tsuyoshi Kato'
'David Santiago Coll'
'Alexander Brice\~no'
'Nathalie Saffon-Merceron'
'Antoine Bacereido'

_publ_contact_author_address
;
    Centro de Qu\'imica
    Instituto Venezolano de Investigaciones Cient\'ifica (IVIC)
    Apartado 21827
    Caracas 1020-A
    Venezuela
;
_publ_contact_author_email abriceno@ivic.ve
_publ_contact_author_fax '(58-212) 504-1350'
_publ_contact_author_name 'Dr. Alexander Brice\~no'
_publ_contact_author_phone '(58-212) 504-1320'
_publ_section_title
;
 Synthesis and Characterization of Rhodium Complexes with
 Phosphine-Stabilized Germylenes
;
_journal_name_full 'Inorganic Chemistry'
_journal_page_first 8187
_journal_page_last 8193
_journal_paper_doi 10.1021/ic300600c
_journal_volume 51
_journal_year 2012
_chemical_formula_sum 'C27 H43 Cl Ge N3 P'
_chemical_formula_weight 548.65
_chemical_name_systematic
; 
 ? 
;
_space_group_IT_number 14
_symmetry_cell_setting monoclinic
_symmetry_space_group_name_Hall '-P 2ybc'
_symmetry_space_group_name_H-M 'P 1 21/c 1'
_atom_sites_solution_hydrogens geom
_atom_sites_solution_primary direct
_atom_sites_solution_secondary difmap
_audit_creation_method SHELXL-97
_cell_angle_alpha 90.00
_cell_angle_beta 98.601(3)
_cell_angle_gamma 90.00
_cell_formula_units_Z 4
_cell_length_a 10.3296(5)
_cell_length_b 18.4260(9)
_cell_length_c 15.6319(7)
_cell_measurement_reflns_used 2695
_cell_measurement_temperature 193(2)
_cell_measurement_theta_max 19.83
_cell_measurement_theta_min 2.28
_cell_volume 2941.8(2)
_computing_cell_refinement 'Bruker SMART'
_computing_data_collection 'Bruker SMART'
_computing_data_reduction 'Bruker SAINT'
_computing_molecular_graphics 'Bruker SHELXTL'
_computing_publication_material 'Bruker SHELXTL'
_computing_structure_refinement 'SHELXL-97 (Sheldrick, 2008)'
_computing_structure_solution 'SHELXS-97 (Sheldrick, 2008)'
_diffrn_ambient_temperature 193(2)
_diffrn_measured_fraction_theta_full 0.991
_diffrn_measured_fraction_theta_max 0.991
_diffrn_measurement_device_type 'CCD area detector'
_diffrn_measurement_method 'phi and omega scans'
_diffrn_radiation_monochromator graphite
_diffrn_radiation_source 'fine-focus sealed tube'
_diffrn_radiation_type MoK\a
_diffrn_radiation_wavelength 0.71073
_diffrn_reflns_av_R_equivalents 0.1458
_diffrn_reflns_av_sigmaI/netI 0.1367
_diffrn_reflns_limit_h_max 12
_diffrn_reflns_limit_h_min -12
_diffrn_reflns_limit_k_max 22
_diffrn_reflns_limit_k_min -21
_diffrn_reflns_limit_l_max 18
_diffrn_reflns_limit_l_min -19
_diffrn_reflns_number 29957
_diffrn_reflns_theta_full 25.68
_diffrn_reflns_theta_max 25.68
_diffrn_reflns_theta_min 5.10
_exptl_absorpt_coefficient_mu 1.205
_exptl_absorpt_correction_T_max 0.9097
_exptl_absorpt_correction_T_min 0.7526
_exptl_absorpt_correction_type multi-scan
_exptl_absorpt_process_details 'SADABS (Bruker-AXS)'
_exptl_crystal_colour colourless
_exptl_crystal_density_diffrn 1.239
_exptl_crystal_description plate
_exptl_crystal_F_000 1160
_exptl_crystal_size_max 0.25
_exptl_crystal_size_mid 0.10
_exptl_crystal_size_min 0.08
_refine_diff_density_max 0.418
_refine_diff_density_min -0.436
_refine_diff_density_rms 0.074
_refine_ls_extinction_method none
_refine_ls_goodness_of_fit_ref 0.998
_refine_ls_hydrogen_treatment constr
_refine_ls_matrix_type full
_refine_ls_number_parameters 317
_refine_ls_number_reflns 5537
_refine_ls_number_restraints 1
_refine_ls_restrained_S_all 0.998
_refine_ls_R_factor_all 0.1839
_refine_ls_R_factor_gt 0.0621
_refine_ls_shift/su_max 0.001
_refine_ls_shift/su_mean 0.000
_refine_ls_structure_factor_coef Fsqd
_refine_ls_weighting_details 'calc w=1/[\s^2^(Fo^2^)+(0.0770P)^2^+3.2271P] where P=(Fo^2^+2Fc^2^)/3'
_refine_ls_weighting_scheme calc
_refine_ls_wR_factor_gt 0.1392
_refine_ls_wR_factor_ref 0.1987
_reflns_number_gt 2415
_reflns_number_total 5537
_reflns_threshold_expression >2sigma(I)
_cod_data_source_file ic300600c_si_001_1.cif
_cod_data_source_block 1a
_cod_database_code 4329820

loop_
_symmetry_equiv_pos_as_xyz
'x, y, z'
'-x, y+1/2, -z+1/2'
'-x, -y, -z'
'x, -y-1/2, z-1/2'

loop_
_atom_site_label
_atom_site_type_symbol
_atom_site_fract_x
_atom_site_fract_y
_atom_site_fract_z
_atom_site_U_iso_or_equiv
_atom_site_adp_type
_atom_site_occupancy
_atom_site_symmetry_multiplicity
_atom_site_calc_flag
_atom_site_refinement_flags
_atom_site_disorder_assembly
_atom_site_disorder_group
Cl1 Cl 0.5753(2) 1.05877(16) 0.74162(17) 0.0663(10) Uani 0.639(4) 1 d PD A 1
Ge1 Ge 0.38873(19) 1.06091(8) 0.80159(12) 0.0442(5) Uani 0.639(4) 1 d PD A 1
Cl1' Cl 0.3691(5) 1.1077(3) 0.8775(3) 0.0682(19) Uani 0.361(4) 1 d PD A 2
Ge1' Ge 0.4376(3) 1.04546(16) 0.7678(3) 0.0519(10) Uani 0.361(4) 1 d PD A 2
P1 P 0.37484(14) 0.92772(8) 0.81781(10) 0.0437(4) Uani 1 1 d . . .
C1 C 0.2530(5) 0.9156(3) 0.7313(4) 0.0426(14) Uani 1 1 d . A .
C2 C 0.2138(5) 0.9765(3) 0.6821(3) 0.0387(14) Uani 1 1 d . . .
N1 N 0.2672(4) 1.0429(2) 0.6925(3) 0.0347(11) Uani 1 1 d . A .
N2 N 0.3381(5) 0.9094(3) 0.9155(3) 0.0538(14) Uani 1 1 d . A .
N3 N 0.4903(5) 0.8644(3) 0.8261(3) 0.0573(14) Uani 1 1 d . A .
C3 C 0.1001(5) 0.9524(3) 0.6131(4) 0.0483(15) Uani 1 1 d . A .
H3 H 0.0415 0.9914 0.5846 0.058 Uiso 1 1 calc R . .
C4 C 0.1619(6) 0.9005(4) 0.5532(4) 0.0588(17) Uani 1 1 d . . .
H4A H 0.0977 0.8879 0.5018 0.071 Uiso 1 1 calc R A .
H4B H 0.2391 0.9233 0.5336 0.071 Uiso 1 1 calc R . .
C5 C 0.2020(7) 0.8334(4) 0.6067(5) 0.074(2) Uani 1 1 d . A .
H5A H 0.1530 0.7902 0.5823 0.088 Uiso 1 1 calc R . .
H5B H 0.2971 0.8241 0.6105 0.088 Uiso 1 1 calc R . .
C6 C 0.1665(6) 0.8531(3) 0.6935(4) 0.0559(17) Uani 1 1 d . . .
H6 H 0.1623 0.8112 0.7337 0.067 Uiso 1 1 calc R A .
C7 C 0.0350(6) 0.8933(4) 0.6668(4) 0.065(2) Uani 1 1 d . A .
H7A H -0.0016 0.9139 0.7165 0.078 Uiso 1 1 calc R . .
H7B H -0.0315 0.8633 0.6305 0.078 Uiso 1 1 calc R . .
C8 C 0.2603(8) 0.9724(6) 1.0360(5) 0.108(3) Uani 1 1 d . A .
H8A H 0.2968 0.9339 1.0758 0.162 Uiso 1 1 calc R . .
H8B H 0.1821 0.9926 1.0556 0.162 Uiso 1 1 calc R . .
H8C H 0.3256 1.0108 1.0349 0.162 Uiso 1 1 calc R . .
C9 C 0.1116(7) 0.8884(5) 0.9416(5) 0.087(2) Uani 1 1 d . A .
H9A H 0.0944 0.8671 0.8836 0.131 Uiso 1 1 calc R . .
H9B H 0.0333 0.9140 0.9539 0.131 Uiso 1 1 calc R . .
H9C H 0.1341 0.8498 0.9844 0.131 Uiso 1 1 calc R . .
C10 C 0.2240(6) 0.9412(4) 0.9461(4) 0.0571(17) Uani 1 1 d . . .
H10 H 0.1938 0.9825 0.9066 0.069 Uiso 1 1 calc R A .
C11 C 0.4010(7) 0.8441(4) 0.9542(5) 0.081(2) Uani 1 1 d . . .
H11A H 0.3419 0.8018 0.9428 0.097 Uiso 1 1 calc R A .
H11B H 0.4247 0.8501 1.0175 0.097 Uiso 1 1 calc R . .
C12 C 0.5212(7) 0.8337(4) 0.9127(4) 0.068(2) Uani 1 1 d . A .
H12A H 0.5968 0.8592 0.9460 0.081 Uiso 1 1 calc R . .
H12B H 0.5426 0.7815 0.9096 0.081 Uiso 1 1 calc R . .
C13 C 0.5754(6) 0.8530(4) 0.7598(4) 0.0607(18) Uani 1 1 d . . .
H13 H 0.5398 0.8821 0.7075 0.073 Uiso 1 1 calc R A .
C14 C 0.7159(7) 0.8776(4) 0.7904(5) 0.078(2) Uani 1 1 d . A .
H14A H 0.7168 0.9297 0.8030 0.117 Uiso 1 1 calc R . .
H14B H 0.7695 0.8680 0.7449 0.117 Uiso 1 1 calc R . .
H14C H 0.7516 0.8508 0.8428 0.117 Uiso 1 1 calc R . .
C15 C 0.5727(9) 0.7726(4) 0.7341(6) 0.098(3) Uani 1 1 d . A .
H15A H 0.6094 0.7433 0.7841 0.147 Uiso 1 1 calc R . .
H15B H 0.6247 0.7656 0.6872 0.147 Uiso 1 1 calc R . .
H15C H 0.4821 0.7577 0.7144 0.147 Uiso 1 1 calc R . .
C16 C 0.2102(5) 1.1038(3) 0.6444(3) 0.0353(13) Uani 1 1 d . . .
C17 C 0.2623(5) 1.1274(3) 0.5703(3) 0.0377(13) Uani 1 1 d . A .
C18 C 0.2109(6) 1.1902(3) 0.5286(4) 0.0437(15) Uani 1 1 d . . .
H18 H 0.2456 1.2071 0.4793 0.052 Uiso 1 1 calc R A .
C19 C 0.1113(6) 1.2282(3) 0.5571(4) 0.0502(16) Uani 1 1 d . A .
H19 H 0.0772 1.2704 0.5269 0.060 Uiso 1 1 calc R . .
C20 C 0.0608(6) 1.2055(3) 0.6289(4) 0.0492(16) Uani 1 1 d . . .
H20 H -0.0070 1.2330 0.6483 0.059 Uiso 1 1 calc R A .
C21 C 0.1068(5) 1.1431(3) 0.6740(3) 0.0400(14) Uani 1 1 d . A .
C22 C 0.0471(5) 1.1183(4) 0.7521(4) 0.0494(16) Uani 1 1 d . . .
H22 H 0.0922 1.0726 0.7747 0.059 Uiso 1 1 calc R A .
C23 C 0.0673(8) 1.1749(4) 0.8237(4) 0.082(2) Uani 1 1 d . A .
H23A H 0.1609 1.1791 0.8458 0.122 Uiso 1 1 calc R . .
H23B H 0.0201 1.1602 0.8708 0.122 Uiso 1 1 calc R . .
H23C H 0.0340 1.2219 0.8007 0.122 Uiso 1 1 calc R . .
C24 C -0.0984(7) 1.1018(5) 0.7267(5) 0.098(3) Uani 1 1 d . A .
H24A H -0.1451 1.1465 0.7072 0.146 Uiso 1 1 calc R . .
H24B H -0.1336 1.0822 0.7768 0.146 Uiso 1 1 calc R . .
H24C H -0.1099 1.0661 0.6797 0.146 Uiso 1 1 calc R . .
C25 C 0.3678(6) 1.0853(3) 0.5343(4) 0.0496(16) Uani 1 1 d . . .
H25 H 0.3924 1.0425 0.5727 0.060 Uiso 1 1 calc R A .
C26 C 0.4907(7) 1.1321(4) 0.5331(5) 0.082(2) Uani 1 1 d . A .
H26A H 0.4723 1.1698 0.4887 0.124 Uiso 1 1 calc R . .
H26B H 0.5627 1.1014 0.5199 0.124 Uiso 1 1 calc R . .
H26C H 0.5154 1.1549 0.5898 0.124 Uiso 1 1 calc R . .
C27 C 0.3154(8) 1.0569(4) 0.4423(4) 0.076(2) Uani 1 1 d . A .
H27A H 0.2382 1.0265 0.4445 0.114 Uiso 1 1 calc R . .
H27B H 0.3836 1.0282 0.4206 0.114 Uiso 1 1 calc R . .
H27C H 0.2914 1.0982 0.4035 0.114 Uiso 1 1 calc R . .

loop_
_atom_site_aniso_label
_atom_site_aniso_U_11
_atom_site_aniso_U_22
_atom_site_aniso_U_33
_atom_site_aniso_U_23
_atom_site_aniso_U_13
_atom_site_aniso_U_12
Cl1 0.0349(15) 0.083(2) 0.0802(19) 0.0220(15) 0.0054(12) -0.0086(13)
Ge1 0.0417(9) 0.0377(7) 0.0506(9) 0.0021(7) -0.0019(6) -0.0036(6)
Cl1' 0.088(4) 0.050(3) 0.058(3) -0.013(2) -0.016(2) 0.002(3)
Ge1' 0.0400(17) 0.0455(16) 0.0661(19) 0.0136(13) -0.0057(13) -0.0058(11)
P1 0.0374(9) 0.0389(10) 0.0545(10) 0.0085(8) 0.0057(7) 0.0016(7)
C1 0.042(3) 0.029(3) 0.057(4) 0.005(3) 0.005(3) 0.001(3)
C2 0.031(3) 0.041(4) 0.045(3) -0.004(3) 0.008(2) 0.005(3)
N1 0.033(2) 0.027(3) 0.043(3) 0.006(2) 0.0036(19) -0.001(2)
N2 0.057(3) 0.052(3) 0.056(3) 0.021(3) 0.021(3) 0.010(3)
N3 0.046(3) 0.061(4) 0.068(3) 0.026(3) 0.017(3) 0.016(3)
C3 0.045(4) 0.038(4) 0.057(4) -0.001(3) -0.006(3) 0.000(3)
C4 0.064(4) 0.052(4) 0.058(4) -0.011(3) 0.005(3) -0.003(3)
C5 0.070(5) 0.055(5) 0.093(6) -0.009(4) 0.005(4) -0.002(4)
C6 0.062(4) 0.034(4) 0.069(4) 0.001(3) 0.001(3) -0.011(3)
C7 0.043(4) 0.086(5) 0.067(4) -0.018(4) 0.012(3) -0.026(4)
C8 0.094(7) 0.140(9) 0.093(6) -0.042(6) 0.021(5) -0.008(6)
C9 0.059(5) 0.086(6) 0.118(6) -0.005(5) 0.016(4) -0.013(4)
C10 0.052(4) 0.060(4) 0.061(4) 0.005(3) 0.014(3) -0.002(3)
C11 0.066(5) 0.096(6) 0.083(5) 0.042(5) 0.022(4) 0.015(4)
C12 0.065(5) 0.060(5) 0.080(5) 0.036(4) 0.018(4) 0.023(4)
C13 0.053(4) 0.060(5) 0.071(4) 0.012(4) 0.017(3) 0.019(3)
C14 0.060(5) 0.100(6) 0.076(5) 0.019(4) 0.020(4) 0.010(4)
C15 0.112(7) 0.068(6) 0.115(7) -0.008(5) 0.019(5) 0.023(5)
C16 0.034(3) 0.032(3) 0.040(3) -0.003(3) 0.002(2) 0.000(3)
C17 0.036(3) 0.028(3) 0.048(3) -0.003(3) 0.007(3) -0.002(2)
C18 0.051(4) 0.035(4) 0.044(3) 0.006(3) 0.004(3) 0.005(3)
C19 0.049(4) 0.038(4) 0.059(4) 0.001(3) -0.006(3) 0.009(3)
C20 0.036(3) 0.047(4) 0.063(4) -0.006(3) 0.002(3) 0.010(3)
C21 0.032(3) 0.038(4) 0.049(3) -0.005(3) 0.001(3) -0.003(3)
C22 0.042(4) 0.054(4) 0.057(4) -0.002(3) 0.022(3) 0.001(3)
C23 0.105(6) 0.080(6) 0.068(5) -0.015(4) 0.041(4) 0.001(5)
C24 0.057(5) 0.139(8) 0.102(6) 0.004(6) 0.030(4) -0.013(5)
C25 0.058(4) 0.041(4) 0.055(4) 0.006(3) 0.027(3) 0.013(3)
C26 0.060(5) 0.060(5) 0.139(7) 0.017(5) 0.055(5) 0.016(4)
C27 0.103(6) 0.066(5) 0.064(5) -0.006(4) 0.031(4) 0.021(4)

loop_
_atom_type_symbol
_atom_type_description
_atom_type_scat_dispersion_real
_atom_type_scat_dispersion_imag
_atom_type_scat_source
C C 0.0033 0.0016 'International Tables Vol C Tables 4.2.6.8 and 6.1.1.4'
H H 0.0000 0.0000 'International Tables Vol C Tables 4.2.6.8 and 6.1.1.4'
N N 0.0061 0.0033 'International Tables Vol C Tables 4.2.6.8 and 6.1.1.4'
P P 0.1023 0.0942 'International Tables Vol C Tables 4.2.6.8 and 6.1.1.4'
Cl Cl 0.1484 0.1585 'International Tables Vol C Tables 4.2.6.8 and 6.1.1.4'
Ge Ge 0.1547 1.8001 'International Tables Vol C Tables 4.2.6.8 and 6.1.1.4'

loop_
_geom_angle_atom_site_label_1
_geom_angle_atom_site_label_2
_geom_angle_atom_site_label_3
_geom_angle
N1 Ge1 Cl1 96.28(16)
N1 Ge1 P1 83.29(13)
Cl1 Ge1 P1 95.23(11)
N1 Ge1' Cl1' 96.5(2)
N1 Ge1' P1 84.98(15)
Cl1' Ge1' P1 94.6(2)
N3 P1 N2 92.6(3)
N3 P1 C1 113.8(3)
N2 P1 C1 117.1(3)
N3 P1 Ge1' 115.5(2)
N2 P1 Ge1' 125.9(2)
C1 P1 Ge1' 93.5(2)
N3 P1 Ge1 130.8(2)
N2 P1 Ge1 108.7(2)
C1 P1 Ge1 95.43(19)
Ge1' P1 Ge1 19.56(8)
C2 C1 C6 106.9(5)
C2 C1 P1 116.8(4)
C6 C1 P1 136.2(4)
N1 C2 C1 126.2(5)
N1 C2 C3 127.3(5)
C1 C2 C3 106.5(5)
C2 N1 C16 121.6(4)
C2 N1 Ge1' 114.2(3)
C16 N1 Ge1' 123.9(3)
C2 N1 Ge1 116.8(3)
C16 N1 Ge1 118.5(3)
Ge1' N1 Ge1 24.33(11)
C11 N2 C10 121.9(5)
C11 N2 P1 113.6(4)
C10 N2 P1 121.7(4)
C12 N3 C13 121.9(5)
C12 N3 P1 113.6(4)
C13 N3 P1 123.0(4)
C2 C3 C4 105.3(5)
C2 C3 C7 99.6(4)
C4 C3 C7 98.2(5)
C5 C4 C3 106.0(5)
C6 C5 C4 102.6(6)
C5 C6 C1 109.0(5)
C5 C6 C7 101.2(5)
C1 C6 C7 100.6(5)
C6 C7 C3 92.7(4)
N2 C10 C9 112.4(6)
N2 C10 C8 110.8(6)
C9 C10 C8 111.8(6)
N2 C11 C12 105.9(5)
N3 C12 C11 105.8(5)
N3 C13 C14 112.2(6)
N3 C13 C15 109.5(6)
C14 C13 C15 110.4(6)
C17 C16 C21 120.3(5)
C17 C16 N1 119.6(5)
C21 C16 N1 119.9(5)
C18 C17 C16 118.2(5)
C18 C17 C25 119.8(5)
C16 C17 C25 122.0(5)
C19 C18 C17 121.6(5)
C20 C19 C18 120.4(6)
C19 C20 C21 121.4(6)
C20 C21 C16 118.1(5)
C20 C21 C22 120.4(5)
C16 C21 C22 121.5(5)
C21 C22 C23 111.0(5)
C21 C22 C24 110.6(5)
C23 C22 C24 110.5(6)
C17 C25 C26 111.0(5)
C17 C25 C27 110.3(5)
C26 C25 C27 110.6(5)

loop_
_geom_bond_atom_site_label_1
_geom_bond_atom_site_label_2
_geom_bond_distance
Cl1 Ge1 2.266(3)
Ge1 N1 1.989(4)
Ge1 P1 2.474(2)
Cl1' Ge1' 2.263(7)
Ge1' N1 1.967(5)
Ge1' P1 2.427(3)
P1 N3 1.660(5)
P1 N2 1.663(5)
P1 C1 1.718(6)
C1 C2 1.386(7)
C1 C6 1.522(8)
C2 N1 1.341(7)
C2 C3 1.537(7)
N1 C16 1.428(6)
N2 C11 1.455(8)
N2 C10 1.460(7)
N3 C12 1.457(7)
N3 C13 1.471(7)
C3 C4 1.541(8)
C3 C7 1.585(8)
C4 C5 1.515(9)
C5 C6 1.502(9)
C6 C7 1.549(9)
C8 C10 1.513(9)
C9 C10 1.507(9)
C11 C12 1.496(9)
C13 C14 1.527(9)
C13 C15 1.534(10)
C16 C17 1.417(7)
C16 C21 1.424(7)
C17 C18 1.394(7)
C17 C25 1.513(7)
C18 C19 1.372(8)
C19 C20 1.372(8)
C20 C21 1.395(8)
C21 C22 1.519(7)
C22 C23 1.522(9)
C22 C24 1.526(9)
C25 C26 1.537(9)
C25 C27 1.550(9)
